data_1010441
loop_
_publ_author_name
'Mooney, R. C. L.'

_publ_section_title
;
 The crystal structure of Ammonium Chlorobromoiodide and the
 Configuration of the Chlorobromoiodide Group
;
_journal_coden_ASTM ZEKGAX
_journal_issue 1-6
_journal_name_full
;
 Zeitschrift f\"ur Kristallographie - Crystalline Materials
;
_journal_page_first 324
_journal_page_last 333
_journal_paper_doi 10.1524/zkri.1938.98.1.324
_journal_volume 98
_journal_year 1938
_chemical_formula_structural 'N H4 Br Cl I'
_chemical_formula_sum 'Br Cl H4 I N'
_chemical_name_systematic 'Ammonium bromochloroiodate(I)'
_space_group_IT_number 62
_symmetry_cell_setting orthorhombic
_symmetry_Int_Tables_number 62
_symmetry_space_group_name_Hall '-P 2n 2a'
_symmetry_space_group_name_H-M 'P m c n'
_cell_angle_alpha 90
_cell_angle_beta 90
_cell_angle_gamma 90
_cell_formula_units_Z 4
_cell_length_a 6.13
_cell_length_b 8.5
_cell_length_c 9.94
_cell_volume 517.9
_database_code_amcsd 0017362
_exptl_crystal_density_diffrn 3.287
_cod_original_formula_sum 'H4 Br Cl I N'
_cod_database_code 1010441

loop_
_symmetry_equiv_pos_as_xyz
x,y,z
1/2-x,1/2-y,1/2+z
1/2+x,-y,-z
-x,1/2+y,1/2-z
-x,-y,-z
1/2+x,1/2+y,1/2-z
1/2-x,y,z
x,1/2-y,1/2+z

loop_
_atom_site_label
_atom_site_type_symbol
_atom_site_symmetry_multiplicity
_atom_site_Wyckoff_symbol
_atom_site_fract_x
_atom_site_fract_y
_atom_site_fract_z
_atom_site_occupancy
_atom_site_attached_hydrogens
_atom_site_calc_flag
N1 N3- 4 c 0.25 0.047 0.372 1. 4 d
Cl1 Cl1- 4 c 0.25 0.381 0.191 1. 0 d
Br1 Br1- 4 c 0.25 0.747 0.569 1. 0 d
I1 I1+ 4 c 0.25 0.561 0.375 1. 0 d

loop_
_atom_type_symbol
_atom_type_oxidation_number
N3- -3.000
Cl1- -1.000
Br1- -1.000
I1+ 1.000
H1+ 1.000

loop_
_cod_related_entry_id
_cod_related_entry_database
_cod_related_entry_code
1 AMCSD 0017362
